data_1101090
loop_
_publ_author_name
'Mohammad Abul Haj'
'Juan M. Salas'
'Miguel Quir\'os'
'Jos\'e Molina'
'Ren\'e Faure'

_publ_section_title
;
 5-Oxo and 7-oxo derivatives of [1,2,4]triazolo-[1,5-a]pyrimidine:
 characterization and theoretical study
;
_journal_name_full 'Journal of Molecular Structure'
_journal_page_first 165
_journal_page_last 172
_journal_paper_doi 10.1016/S0022-2860(99)00303-8
_journal_volume 519
_journal_year 2000
_chemical_formula_sum 'C5 H5 N4 O1.5'
_chemical_formula_weight 145.12
_space_group_IT_number 15
_symmetry_cell_setting monoclinic
_symmetry_space_group_name_Hall '-C 2yc'
_symmetry_space_group_name_H-M 'C 1 2/c 1'
_cell_angle_alpha 90.0
_cell_angle_beta 109.763(3)
_cell_angle_gamma 90.0
_cell_formula_units_Z 8
_cell_length_a 28.836(3)
_cell_length_b 3.6902(2)
_cell_length_c 12.116(1)
_cell_measurement_temperature 253
_cell_volume 1213.3(5)
_exptl_crystal_density_diffrn 1.59
_refine_ls_R_factor_obs 0.036
_refine_ls_wR_factor_obs 0.037
_cod_depositor_comments
;
The following automatic conversions were performed:

'_atom_site_thermal_displace_type' tag value 'Uij' was replaced with
'Uani' value 11 times.

Automatic conversion script
Id: cif_fix_values 1646 2011-03-28 12:23:43Z adriana 
;
_cod_original_sg_symbol_H-M 'C 2/c'
_cod_original_formula_sum 'C5 H5 O1.5 N4'
_cod_database_code 1101090

loop_
_symmetry_equiv_pos_as_xyz
+X,+Y,+Z
-X,-Y,-Z
-X+0.5,-Y+0.5,-Z
+X+0.5,+Y+0.5,+Z
-X,+Y,-Z+0.5
+X,-Y,+Z+0.5
+X+0.5,-Y+0.5,+Z+0.5
-X+0.5,+Y+0.5,-Z+0.5

loop_
_atom_site_aniso_label
_atom_site_aniso_U_11
_atom_site_aniso_U_22
_atom_site_aniso_U_33
_atom_site_aniso_U_12
_atom_site_aniso_U_13
_atom_site_aniso_U_23
O7 0.044(1) 0.052(1) 0.0262(8) -.0006(6) 0.0084(7) 0.0044(6)
O1W 0.068(2) 0.057(2) 0.043(1) 0.0000 0.017(1) 0.0000
N1 0.036(1) 0.041(1) 0.029(1) -.0018(8) 0.0169(9) -.0030(8)
N3 0.040(1) 0.042(1) 0.029(1) 0.0004(8) 0.0087(8) 0.0020(8)
N4 0.046(1) 0.039(1) 0.0236(9) -.0017(8) 0.0144(9) -.0009(8)
N8 0.032(1) 0.0308(9) 0.0238(9) -.0015(7) 0.0113(8) -.0002(7)
C2 0.039(1) 0.038(1) 0.037(1) -.005(1) 0.012(1) -.002(1)
C5 0.050(1) 0.032(1) 0.038(1) -.003(1) 0.022(1) -.001(1)
C6 0.040(1) 0.035(1) 0.038(1) -.001(1) 0.019(1) 0.0008(9)
C7 0.035(1) 0.028(1) 0.029(1) -.0057(9) 0.010(1) 0.0022(9)
C3A 0.037(1) 0.029(1) 0.023(1) -.0040(9) 0.009(1) 0.0002(8)

loop_
_atom_site_label
_atom_site_type_symbol
_atom_site_fract_x
_atom_site_fract_y
_atom_site_fract_z
_atom_site_U_iso_or_equiv
_atom_site_occupancy
_atom_site_thermal_displace_type
O7 O 0.19220(5) 0.2756(3) 0.2821(1) 0.0424(7) 1.00 Uani
O1W O 0.00000 0.9654(6) -0.2500 0.0584(7) 0.50 Uani
N1 N 0.09740(6) 0.5717(4) 0.1766(1) 0.0360(9) 1.00 Uani
N3 N 0.06160(6) 0.6352(4) -0.0212(1) 0.0388(9) 1.00 Uani
N4 N 0.12880(6) 0.3737(4) -0.0714(1) 0.037(1) 1.00 Uani
N8 N 0.12800(5) 0.4396(4) 0.1194(1) 0.0298(8) 1.00 Uani
C2 C 0.05880(8) 0.6824(5) 0.0886(2) 0.040(1) 1.00 Uani
C5 C 0.17440(9) 0.2234(5) -0.0249(2) 0.041(1) 1.00 Uani
C6 C 0.19740(8) 0.1778(5) 0.0914(2) 0.039(1) 1.00 Uani
C7 C 0.17540(7) 0.2932(5) 0.1751(2) 0.032(1) 1.00 Uani
C3A C 0.10530(7) 0.4835(5) 0.0022(2) 0.031(1) 1.00 Uani
H4 H 0.1134(8) 0.422(6) -0.161(2) 0.05(1) 1.00 Uiso
H2 H 0.0276(9) 0.798(6) 0.106(2) 0.050(6) 1.00 Uiso
H6 H 0.2305(9) 0.078(6) 0.124(2) 0.050(7) 1.00 Uiso
H5 H 0.1885(9) 0.138(6) -0.089(2) 0.050(6) 1.00 Uiso
H1W H 0.017(1) 0.822(7) -0.187(2) 0.05(1) 1.00 Uiso

loop_
_geom_bond_atom_site_label_1
_geom_bond_atom_site_label_2
_geom_bond_distance
_geom_bond_site_symmetry_1
_geom_bond_site_symmetry_2
_geom_bond_publ_flag
O7 C7 1.223(3) . . ?
N1 N8 1.382(2) . . ?
N1 C2 1.320(3) . . ?
N3 C2 1.372(3) . . ?
N3 C3A 1.319(3) . . ?
N4 C5 1.363(3) . . ?
N4 C3A 1.350(3) . . ?
N8 C7 1.412(3) . . ?
N8 C3A 1.358(3) . . ?
C5 C6 1.349(3) . . ?
C6 C7 1.429(3) . . ?
O1W H1W 0.93(3) . . ?
C6 H6 0.97(3) . . ?
